data_4502788
loop_
_publ_author_name
'Bhattacharya, Suman'
'Saha, Binoy K.'

_publ_section_title
;
 Isostructurality in the Guest Free Forms and in the Clathrates of
 1,3,5-Triethyl-2,4,6-tris(4-halophenoxy)methylbenzenes
;
_journal_issue 1
_journal_name_full 'Crystal Growth &amp; Design'
_journal_page_first 169
_journal_paper_doi 10.1021/cg2009144
_journal_volume 12
_journal_year 2012
_chemical_formula_moiety 'C33 H33 I3 O3, C6 H7 N1'
_chemical_formula_sum 'C39 H39 I3 O3'
_chemical_formula_weight 936.40
_chemical_name_common '1I, picoline'
_chemical_name_systematic
;
1,3,5-triethyl-2,4,6-tris(4-iodophenoxy)methylbenzene, picoline
;
_space_group_crystal_system monoclinic
_space_group_IT_number 14
_space_group_name_Hall '-P 2yn'
_space_group_name_H-M_alt 'P 1 21/n 1'
_symmetry_space_group_name_Hall '-P 2yn'
_symmetry_space_group_name_H-M 'P 1 21/n 1'
_atom_sites_solution_hydrogens geom
_atom_sites_solution_primary direct
_atom_sites_solution_secondary difmap
_audit_creation_date 2011-09-21
_audit_creation_method
;
  Olex2 1.1
  (compiled 2011.08.18 svn.r1932, GUI svn.r3819)
;
_cell_angle_alpha 90.00
_cell_angle_beta 90.815(6)
_cell_angle_gamma 90.00
_cell_formula_units_Z 4
_cell_length_a 13.3699(7)
_cell_length_b 9.8382(6)
_cell_length_c 28.8159(18)
_cell_measurement_reflns_used 6335
_cell_measurement_temperature 298(2)
_cell_measurement_theta_max 28.3944
_cell_measurement_theta_min 2.6235
_cell_volume 3789.9(4)
_computing_cell_refinement
;
CrysAlisPro, Oxford Diffraction Ltd.,
Version 1.171.34.44 (release 25-10-2010 CrysAlis171 .NET)
(compiled Oct 25 2010,18:11:34)
;
_computing_data_collection
;
CrysAlisPro, Oxford Diffraction Ltd.,
Version 1.171.34.44 (release 25-10-2010 CrysAlis171 .NET)
(compiled Oct 25 2010,18:11:34)
;
_computing_data_reduction
;
CrysAlisPro, Oxford Diffraction Ltd.,
Version 1.171.34.44 (release 25-10-2010 CrysAlis171 .NET)
(compiled Oct 25 2010,18:11:34)
;
_computing_molecular_graphics
;
O. V. Dolomanov, L. J. Bourhis, R. J. Gildea, J. A. K. Howard and H. Puschmann,
OLEX2: a complete structure solution, refinement and analysis program.
J. Appl. Cryst. (2009). 42, 339-341.
;
_computing_publication_material
;
O. V. Dolomanov, L. J. Bourhis, R. J. Gildea, J. A. K. Howard and H. Puschmann,
OLEX2: a complete structure solution, refinement and analysis program.
J. Appl. Cryst. (2009). 42, 339-341.
;
_computing_structure_refinement
;
XL, G.M. Sheldrick, Acta Cryst.
(2008). A64, 112-122
;
_computing_structure_solution 'SHELXS-97 (Sheldrick, 1990)'
_diffrn_ambient_temperature 298(2)
_diffrn_detector_area_resol_mean 15.9821
_diffrn_measured_fraction_theta_full 0.998
_diffrn_measured_fraction_theta_max 0.896
_diffrn_measurement_details
;
  1 omega  -71.00   52.00   1.0000   45.0000
omega____ theta____ kappa____ phi______ frames
    -      -24.6879   37.0000  -60.0000 123

  2 omega   84.00  112.00   1.0000   45.0000
omega____ theta____ kappa____ phi______ frames
    -       26.0942  179.0000  -90.0000 28

  3 omega    4.00   81.00   1.0000   45.0000
omega____ theta____ kappa____ phi______ frames
    -       26.0942   77.0000  150.0000 77

  4 omega   73.00  113.00   1.0000   45.0000
omega____ theta____ kappa____ phi______ frames
    -       26.0942  179.0000  150.0000 40

  5 omega  -14.00   74.00   1.0000   45.0000
omega____ theta____ kappa____ phi______ frames
    -       26.0942   77.0000  -60.0000 88
;
_diffrn_measurement_device_type 'Xcalibur, Eos'
_diffrn_measurement_method '\w scans'
_diffrn_orient_matrix_UB_11 0.0386203000
_diffrn_orient_matrix_UB_12 -0.0221799000
_diffrn_orient_matrix_UB_13 -0.0147536000
_diffrn_orient_matrix_UB_21 0.0348596000
_diffrn_orient_matrix_UB_22 0.0041818000
_diffrn_orient_matrix_UB_23 0.0188072000
_diffrn_orient_matrix_UB_31 -0.0103705000
_diffrn_orient_matrix_UB_32 -0.0684479000
_diffrn_orient_matrix_UB_33 0.0059407000
_diffrn_radiation_monochromator graphite
_diffrn_radiation_type 'Mo K\a'
_diffrn_radiation_wavelength 0.7107
_diffrn_reflns_av_R_equivalents 0.0367
_diffrn_reflns_av_unetI/netI 0.0485
_diffrn_reflns_limit_h_max 17
_diffrn_reflns_limit_h_min -17
_diffrn_reflns_limit_k_max 12
_diffrn_reflns_limit_k_min -12
_diffrn_reflns_limit_l_max 35
_diffrn_reflns_limit_l_min -38
_diffrn_reflns_number 20894
_diffrn_reflns_theta_full 25.00
_diffrn_reflns_theta_max 28.46
_diffrn_reflns_theta_min 2.63
_diffrn_source 'Enhance (Mo) X-ray Source'
_exptl_absorpt_coefficient_mu 2.510
_exptl_absorpt_correction_T_max 0.778
_exptl_absorpt_correction_T_min 0.381
_exptl_absorpt_correction_type multi-scan
_exptl_absorpt_process_details
;
CrysAlisPro, Oxford Diffraction Ltd.,
Version 1.171.34.44 (release 25-10-2010 CrysAlis171 .NET)
(compiled Oct 25 2010,18:11:34)
Empirical absorption correction using spherical harmonics,
 implemented in SCALE3 ABSPACK scaling algorithm.
;
_exptl_crystal_colour colorless
_exptl_crystal_density_diffrn 1.667
_exptl_crystal_density_method 'not measured'
_exptl_crystal_description block
_exptl_crystal_F_000 1856
_exptl_crystal_size_max 0.40
_exptl_crystal_size_mid 0.38
_exptl_crystal_size_min 0.10
_refine_diff_density_max 0.910
_refine_diff_density_min -0.733
_refine_diff_density_rms 0.085
_refine_ls_extinction_method none
_refine_ls_goodness_of_fit_ref 1.020
_refine_ls_hydrogen_treatment constr
_refine_ls_matrix_type full
_refine_ls_number_parameters 436
_refine_ls_number_reflns 9568
_refine_ls_number_restraints 0
_refine_ls_restrained_S_all 1.020
_refine_ls_R_factor_all 0.0855
_refine_ls_R_factor_gt 0.0471
_refine_ls_shift/su_max 0.001
_refine_ls_shift/su_mean 0.000
_refine_ls_structure_factor_coef Fsqd
_refine_ls_weighting_details 'calc w=1/[\s^2^(Fo^2^)+(0.0452P)^2^+1.3143P] where P=(Fo^2^+2Fc^2^)/3'
_refine_ls_weighting_scheme calc
_refine_ls_wR_factor_gt 0.0996
_refine_ls_wR_factor_ref 0.1156
_reflns_number_gt 5424
_reflns_number_total 9568
_reflns_threshold_expression >2sigma(I)
_cod_data_source_file cg2009144_si_001.cif
_cod_data_source_block 1I.picoline
_cod_database_code 4502788

loop_
_space_group_symop_id
_space_group_symop_operation_xyz
1 'x, y, z'
2 '-x+1/2, y+1/2, -z+1/2'
3 '-x, -y, -z'
4 'x-1/2, -y-1/2, z-1/2'

loop_
_atom_site_label
_atom_site_type_symbol
_atom_site_fract_x
_atom_site_fract_y
_atom_site_fract_z
_atom_site_U_iso_or_equiv
_atom_site_adp_type
_atom_site_occupancy
_atom_site_symmetry_multiplicity
_atom_site_calc_flag
_atom_site_refinement_flags
_atom_site_disorder_assembly
_atom_site_disorder_group
I2 I 0.79594(3) -0.76627(4) 0.307998(14) 0.06971(14) Uani 1 1 d . . .
I3 I 1.06232(3) 0.09267(4) 0.738642(14) 0.07771(15) Uani 1 1 d . . .
C33 C 0.9074(4) 0.1892(5) 0.61021(18) 0.0551(13) Uani 1 1 d . . .
H33 H 0.9092 0.2601 0.5889 0.066 Uiso 1 1 calc R . .
C23 C 0.7430(3) -0.3394(5) 0.33764(16) 0.0482(11) Uani 1 1 d . . .
H23 H 0.7557 -0.2576 0.3226 0.058 Uiso 1 1 calc R . .
C31 C 0.9665(4) 0.0872(5) 0.68014(17) 0.0540(12) Uani 1 1 d . . .
C4 C 0.7391(3) 0.0390(5) 0.45728(16) 0.0465(11) Uani 1 1 d . . .
C28 C 0.8422(4) 0.0826(5) 0.60357(18) 0.0541(13) Uani 1 1 d . . .
C25 C 0.7494(3) -0.5833(5) 0.33856(17) 0.0489(12) Uani 1 1 d . . .
C3 C 0.6679(3) 0.0046(4) 0.42324(16) 0.0459(11) Uani 1 1 d . . .
C24 C 0.7671(4) -0.4628(5) 0.31669(17) 0.0520(12) Uani 1 1 d . . .
H24 H 0.7956 -0.4629 0.2874 0.062 Uiso 1 1 calc R . .
C8 C 0.6951(4) -0.0963(4) 0.38627(16) 0.0492(11) Uani 1 1 d . . .
H8A H 0.6554 -0.0812 0.3583 0.059 Uiso 1 1 calc R . .
H8B H 0.7653 -0.0886 0.3787 0.059 Uiso 1 1 calc R . .
C22 C 0.7002(3) -0.3404(5) 0.38089(16) 0.0448(11) Uani 1 1 d . . .
C1 C 0.5440(4) 0.1414(6) 0.46123(18) 0.0603(14) Uani 1 1 d . . .
C32 C 0.9702(4) 0.1903(5) 0.64877(18) 0.0560(13) Uani 1 1 d . . .
H32 H 1.0150 0.2616 0.6532 0.067 Uiso 1 1 calc R . .
C10 C 0.4930(4) 0.0225(5) 0.38755(17) 0.0556(13) Uani 1 1 d . . .
H10A H 0.5042 -0.0693 0.3765 0.067 Uiso 1 1 calc R . .
H10B H 0.4269 0.0256 0.4009 0.067 Uiso 1 1 calc R . .
C2 C 0.5704(3) 0.0555(5) 0.42505(16) 0.0458(11) Uani 1 1 d . . .
C12 C 0.8434(3) -0.0200(5) 0.45710(18) 0.0524(12) Uani 1 1 d . . .
H12A H 0.8413 -0.1085 0.4423 0.063 Uiso 1 1 calc R . .
H12B H 0.8662 -0.0330 0.4889 0.063 Uiso 1 1 calc R . .
C26 C 0.7055(4) -0.5846(5) 0.3813(2) 0.0590(13) Uani 1 1 d . . .
H26 H 0.6921 -0.6668 0.3958 0.071 Uiso 1 1 calc R . .
C9 C 0.7890(4) 0.1692(6) 0.52934(18) 0.0627(14) Uani 1 1 d . . .
H9A H 0.8562 0.1675 0.5172 0.075 Uiso 1 1 calc R . .
H9B H 0.7757 0.2596 0.5411 0.075 Uiso 1 1 calc R . .
C5 C 0.7134(4) 0.1324(6) 0.49146(18) 0.0614(14) Uani 1 1 d . . .
C27 C 0.6810(4) -0.4636(5) 0.40260(18) 0.0577(13) Uani 1 1 d . . .
H27 H 0.6515 -0.4647 0.4316 0.069 Uiso 1 1 calc R . .
C30 C 0.9017(4) -0.0194(6) 0.67364(19) 0.0661(15) Uani 1 1 d . . .
H30 H 0.8997 -0.0899 0.6951 0.079 Uiso 1 1 calc R . .
C29 C 0.8398(4) -0.0211(6) 0.6352(2) 0.0672(15) Uani 1 1 d . . .
H29 H 0.7959 -0.0933 0.6307 0.081 Uiso 1 1 calc R . .
O2 O 0.6740(3) -0.2282(3) 0.40574(12) 0.0566(9) Uani 1 1 d . . .
O1 O 0.4076(2) 0.2826(4) 0.43449(13) 0.0632(9) Uani 1 1 d . . .
O3 O 0.7791(2) 0.0709(4) 0.56542(13) 0.0658(10) Uani 1 1 d . . .
C11 C 0.4967(5) 0.1199(6) 0.34683(18) 0.0745(17) Uani 1 1 d . . .
H11A H 0.4922 0.2117 0.3579 0.112 Uiso 1 1 calc R . .
H11B H 0.4418 0.1017 0.3260 0.112 Uiso 1 1 calc R . .
H11C H 0.5586 0.1081 0.3308 0.112 Uiso 1 1 calc R . .
C7 C 0.4356(3) 0.1813(6) 0.46805(18) 0.0644(15) Uani 1 1 d . . .
H7A H 0.3930 0.1021 0.4644 0.077 Uiso 1 1 calc R . .
H7B H 0.4271 0.2170 0.4991 0.077 Uiso 1 1 calc R . .
C13 C 0.9185(4) 0.0702(6) 0.4319(2) 0.0766(17) Uani 1 1 d . . .
H13A H 0.9850 0.0365 0.4374 0.115 Uiso 1 1 calc R . .
H13B H 0.9137 0.1616 0.4432 0.115 Uiso 1 1 calc R . .
H13C H 0.9039 0.0689 0.3991 0.115 Uiso 1 1 calc R . .
C6 C 0.6167(4) 0.1823(7) 0.4941(2) 0.087(2) Uani 1 1 d . . .
C17 C 0.2437(4) 0.2884(5) 0.46868(19) 0.0571(13) Uani 1 1 d . . .
H17 H 0.2652 0.2387 0.4944 0.069 Uiso 1 1 calc R . .
C16 C 0.3084(3) 0.3196(5) 0.43436(18) 0.0497(12) Uani 1 1 d . . .
C21 C 0.2775(4) 0.3975(5) 0.39700(19) 0.0643(14) Uani 1 1 d . . .
H21 H 0.3224 0.4204 0.3739 0.077 Uiso 1 1 calc R . .
C37 C 0.4566(9) 0.7736(10) 0.2845(3) 0.127(3) Uani 1 1 d . . .
H37 H 0.5256 0.7815 0.2881 0.152 Uiso 1 1 calc R . .
C39 C 0.4583(8) 0.9590(10) 0.2279(3) 0.141(3) Uani 1 1 d . . .
H39A H 0.4852 0.9175 0.2006 0.211 Uiso 1 1 calc R . .
H39B H 0.5116 0.9981 0.2461 0.211 Uiso 1 1 calc R . .
H39C H 0.4118 1.0289 0.2189 0.211 Uiso 1 1 calc R . .
C36 C 0.4079(9) 0.8584(9) 0.2547(3) 0.119(3) Uani 1 1 d . . .
C18 C 0.1443(4) 0.3320(5) 0.4648(2) 0.0627(14) Uani 1 1 d . . .
H18 H 0.0990 0.3090 0.4877 0.075 Uiso 1 1 calc R . .
C20 C 0.1797(4) 0.4412(5) 0.3943(2) 0.0688(16) Uani 1 1 d . . .
H20 H 0.1585 0.4940 0.3692 0.083 Uiso 1 1 calc R . .
N1 N 0.3095(13) 0.6617(12) 0.3063(6) 0.225(8) Uani 1 1 d . . .
C38 C 0.4087(12) 0.6796(13) 0.3088(5) 0.163(5) Uani 1 1 d . . .
H38 H 0.4459 0.6235 0.3284 0.196 Uiso 1 1 calc R . .
C35 C 0.3054(8) 0.8452(11) 0.2522(5) 0.151(4) Uani 1 1 d . . .
H35 H 0.2676 0.9041 0.2338 0.181 Uiso 1 1 calc R . .
C34 C 0.2625(12) 0.7504(16) 0.2755(7) 0.217(8) Uani 1 1 d . . .
H34 H 0.1938 0.7405 0.2713 0.260 Uiso 1 1 calc R . .
C19 C 0.1136(3) 0.4073(5) 0.4282(2) 0.0553(13) Uani 1 1 d . . .
I1 I -0.03619(3) 0.46965(4) 0.422071(19) 0.08814(18) Uani 1 1 d . . .
C15A C 0.5785(16) 0.3973(15) 0.5277(8) 0.087(6) Uani 0.50 1 d P A 1
H15A H 0.5568 0.4479 0.5542 0.131 Uiso 0.50 1 calc PR A 1
H15B H 0.5330 0.4125 0.5022 0.131 Uiso 0.50 1 calc PR A 1
H15C H 0.6443 0.4266 0.5194 0.131 Uiso 0.50 1 calc PR A 1
C14A C 0.5809(7) 0.2427(10) 0.5398(4) 0.047(2) Uani 0.50 1 d P A 1
H14A H 0.6274 0.2236 0.5651 0.056 Uiso 0.50 1 calc PR A 1
H14B H 0.5151 0.2093 0.5477 0.056 Uiso 0.50 1 calc PR A 1
C15B C 0.5769(9) 0.3080(13) 0.5673(4) 0.072(3) Uani 0.50 1 d P A 2
H15D H 0.5670 0.3907 0.5844 0.109 Uiso 0.50 1 calc PR A 2
H15E H 0.6306 0.2572 0.5814 0.109 Uiso 0.50 1 calc PR A 2
H15F H 0.5167 0.2549 0.5677 0.109 Uiso 0.50 1 calc PR A 2
C14B C 0.6017(11) 0.3401(15) 0.5200(5) 0.056(3) Uani 0.50 1 d P A 2
H14C H 0.6630 0.3927 0.5187 0.067 Uiso 0.50 1 calc PR A 2
H14D H 0.5482 0.3909 0.5050 0.067 Uiso 0.50 1 calc PR A 2

loop_
_atom_site_aniso_label
_atom_site_aniso_U_11
_atom_site_aniso_U_22
_atom_site_aniso_U_33
_atom_site_aniso_U_23
_atom_site_aniso_U_13
_atom_site_aniso_U_12
I2 0.0821(3) 0.0565(2) 0.0702(3) -0.01057(17) -0.0107(2) 0.01654(18)
I3 0.0851(3) 0.0863(3) 0.0609(2) -0.0019(2) -0.0299(2) -0.0025(2)
C33 0.057(3) 0.049(3) 0.059(3) 0.003(2) -0.018(3) 0.001(2)
C23 0.055(3) 0.048(3) 0.041(3) 0.005(2) 0.001(2) 0.006(2)
C31 0.052(3) 0.063(3) 0.048(3) -0.008(2) -0.012(2) 0.004(2)
C4 0.038(2) 0.055(3) 0.046(3) 0.002(2) -0.002(2) 0.006(2)
C28 0.046(3) 0.061(3) 0.055(3) -0.015(3) -0.013(2) 0.002(2)
C25 0.046(3) 0.049(3) 0.051(3) 0.003(2) -0.011(2) 0.003(2)
C3 0.044(3) 0.047(3) 0.047(3) -0.001(2) 0.003(2) 0.003(2)
C24 0.056(3) 0.062(3) 0.038(3) 0.001(2) -0.002(2) 0.007(2)
C8 0.056(3) 0.045(3) 0.047(3) 0.000(2) 0.003(2) 0.001(2)
C22 0.045(2) 0.047(3) 0.043(3) 0.000(2) 0.001(2) 0.000(2)
C1 0.043(3) 0.086(4) 0.052(3) -0.014(3) -0.013(2) 0.019(3)
C32 0.054(3) 0.051(3) 0.063(3) -0.011(2) -0.020(3) -0.002(2)
C10 0.050(3) 0.064(3) 0.052(3) -0.005(2) -0.016(2) 0.000(2)
C2 0.040(2) 0.057(3) 0.041(3) -0.001(2) -0.004(2) 0.003(2)
C12 0.041(2) 0.059(3) 0.058(3) -0.001(2) 0.000(2) 0.009(2)
C26 0.062(3) 0.046(3) 0.069(4) 0.005(3) 0.004(3) -0.005(2)
C9 0.045(3) 0.086(4) 0.056(3) -0.015(3) -0.013(2) 0.013(3)
C5 0.043(3) 0.083(4) 0.057(3) -0.019(3) -0.016(2) 0.017(3)
C27 0.064(3) 0.059(3) 0.051(3) 0.007(2) 0.015(3) 0.003(3)
C30 0.073(4) 0.069(3) 0.056(3) 0.004(3) -0.007(3) -0.015(3)
C29 0.060(3) 0.071(4) 0.070(4) -0.002(3) -0.006(3) -0.024(3)
O2 0.070(2) 0.0477(18) 0.052(2) -0.0023(16) 0.0166(17) 0.0016(16)
O1 0.0367(17) 0.084(2) 0.069(2) 0.004(2) -0.0043(16) 0.0116(17)
O3 0.052(2) 0.084(2) 0.061(2) -0.011(2) -0.0207(18) -0.0047(18)
C11 0.088(4) 0.087(4) 0.048(3) 0.006(3) -0.023(3) 0.011(3)
C7 0.043(3) 0.102(4) 0.048(3) -0.013(3) -0.007(2) 0.025(3)
C13 0.050(3) 0.083(4) 0.097(5) 0.009(4) 0.013(3) 0.006(3)
C6 0.050(3) 0.139(6) 0.072(4) -0.059(4) -0.019(3) 0.039(4)
C17 0.042(3) 0.062(3) 0.067(4) 0.017(3) -0.004(3) 0.007(2)
C16 0.038(2) 0.054(3) 0.058(3) -0.002(2) -0.008(2) 0.004(2)
C21 0.059(3) 0.072(3) 0.062(4) 0.011(3) -0.003(3) 0.003(3)
C37 0.198(11) 0.100(6) 0.082(6) -0.007(5) 0.006(7) 0.001(7)
C39 0.171(9) 0.147(8) 0.106(7) -0.019(6) 0.032(7) -0.022(7)
C36 0.156(9) 0.095(6) 0.106(7) -0.033(5) 0.055(6) -0.021(6)
C18 0.042(3) 0.067(3) 0.079(4) 0.018(3) -0.001(3) 0.005(2)
C20 0.066(4) 0.059(3) 0.081(4) 0.016(3) -0.024(3) 0.008(3)
N1 0.273(17) 0.119(8) 0.288(17) 0.010(8) 0.173(15) -0.009(10)
C38 0.220(14) 0.119(9) 0.152(10) -0.026(8) 0.069(11) -0.007(10)
C35 0.116(8) 0.119(8) 0.220(13) -0.029(8) 0.061(8) -0.022(6)
C34 0.195(15) 0.136(11) 0.32(2) -0.029(12) 0.142(16) 0.005(11)
C19 0.037(2) 0.045(3) 0.083(4) 0.006(3) -0.013(3) 0.003(2)
I1 0.0445(2) 0.0739(3) 0.1453(5) 0.0288(3) -0.0222(2) 0.00887(18)
C15A 0.115(14) 0.046(10) 0.100(14) -0.003(9) -0.014(10) 0.022(8)
C14A 0.051(6) 0.048(6) 0.043(6) -0.009(5) -0.006(5) 0.002(5)
C15B 0.078(8) 0.075(8) 0.064(8) -0.013(7) -0.001(7) 0.001(7)
C14B 0.052(7) 0.057(10) 0.057(8) 0.005(8) -0.009(6) 0.005(7)

loop_
_atom_type_symbol
_atom_type_description
_atom_type_scat_dispersion_real
_atom_type_scat_dispersion_imag
_atom_type_scat_source
C C 0.0033 0.0016 'International Tables Vol C Tables 4.2.6.8 and 6.1.1.4'
H H 0.0000 0.0000 'International Tables Vol C Tables 4.2.6.8 and 6.1.1.4'
N N 0.0061 0.0033 'International Tables Vol C Tables 4.2.6.8 and 6.1.1.4'
O O 0.0106 0.0060 'International Tables Vol C Tables 4.2.6.8 and 6.1.1.4'
I I -0.4742 1.8119 'International Tables Vol C Tables 4.2.6.8 and 6.1.1.4'

loop_
_geom_angle_atom_site_label_1
_geom_angle_atom_site_label_2
_geom_angle_atom_site_label_3
_geom_angle
C28 C33 C32 119.6(5)
C22 C23 C24 119.1(4)
C32 C31 I3 119.1(4)
C32 C31 C30 120.6(4)
C30 C31 I3 120.4(4)
C3 C4 C12 121.6(4)
C5 C4 C3 118.9(4)
C5 C4 C12 119.5(4)
C33 C28 O3 123.6(5)
C29 C28 C33 119.7(4)
C29 C28 O3 116.7(4)
C24 C25 I2 119.8(4)
C24 C25 C26 120.1(5)
C26 C25 I2 120.1(4)
C4 C3 C8 119.2(4)
C4 C3 C2 120.9(4)
C2 C3 C8 119.8(4)
C25 C24 C23 120.9(5)
O2 C8 C3 105.5(4)
C23 C22 C27 119.6(4)
O2 C22 C23 125.6(4)
O2 C22 C27 114.8(4)
C2 C1 C7 120.5(4)
C2 C1 C6 119.9(4)
C6 C1 C7 119.4(5)
C31 C32 C33 120.0(5)
C11 C10 C2 112.7(4)
C3 C2 C10 121.5(4)
C1 C2 C3 119.4(4)
C1 C2 C10 119.0(4)
C4 C12 C13 113.0(4)
C25 C26 C27 119.9(5)
O3 C9 C5 107.1(5)
C4 C5 C9 119.7(4)
C6 C5 C4 120.8(4)
C6 C5 C9 119.2(5)
C26 C27 C22 120.3(5)
C31 C30 C29 119.5(5)
C28 C29 C30 120.6(5)
C22 O2 C8 118.1(4)
C16 O1 C7 115.4(4)
C28 O3 C9 117.5(4)
O1 C7 C1 109.5(5)
C1 C6 C14A 118.0(6)
C1 C6 C14B 117.6(6)
C5 C6 C1 119.9(5)
C5 C6 C14A 119.2(5)
C5 C6 C14B 117.0(6)
C14A C6 C14B 40.7(7)
C16 C17 C18 119.1(5)
O1 C16 C21 115.2(5)
C17 C16 O1 124.2(4)
C17 C16 C21 120.5(5)
C20 C21 C16 119.4(5)
C38 C37 C36 122.0(13)
C37 C36 C39 122.8(12)
C37 C36 C35 116.4(10)
C35 C36 C39 120.8(12)
C19 C18 C17 120.6(5)
C19 C20 C21 120.4(5)
C38 N1 C34 113.0(13)
C37 C38 N1 123.2(15)
C34 C35 C36 119.4(14)
C35 C34 N1 125.9(17)
C18 C19 C20 120.0(5)
C18 C19 I1 120.3(4)
C20 C19 I1 119.6(4)
C6 C14A C15A 101.1(11)
C15B C14B C6 104.0(12)

loop_
_geom_bond_atom_site_label_1
_geom_bond_atom_site_label_2
_geom_bond_distance
I2 C25 2.102(5)
I3 C31 2.103(4)
C33 C28 1.376(7)
C33 C32 1.383(6)
C23 C24 1.395(7)
C23 C22 1.379(6)
C31 C32 1.360(7)
C31 C30 1.372(7)
C4 C3 1.399(6)
C4 C12 1.510(6)
C4 C5 1.394(7)
C28 C29 1.369(7)
C28 O3 1.381(5)
C25 C24 1.365(7)
C25 C26 1.371(7)
C3 C8 1.504(6)
C3 C2 1.399(6)
C8 O2 1.444(5)
C22 C27 1.390(6)
C22 O2 1.363(5)
C1 C2 1.391(7)
C1 C7 1.517(6)
C1 C6 1.406(7)
C10 C2 1.520(6)
C10 C11 1.517(7)
C12 C13 1.532(7)
C26 C27 1.381(7)
C9 C5 1.521(6)
C9 O3 1.427(7)
C5 C6 1.385(7)
C30 C29 1.372(7)
O1 C7 1.434(6)
O1 C16 1.375(5)
C6 C14A 1.529(12)
C6 C14B 1.735(15)
C17 C16 1.358(7)
C17 C18 1.400(6)
C16 C21 1.380(7)
C21 C20 1.378(7)
C37 C36 1.356(12)
C37 C38 1.329(14)
C39 C36 1.431(12)
C36 C35 1.377(13)
C18 C19 1.349(7)
C20 C19 1.368(8)
N1 C38 1.338(17)
N1 C34 1.39(2)
C35 C34 1.289(17)
C19 I1 2.099(4)
C15A C14A 1.560(18)
C15B C14B 1.44(2)
